data_7118508
loop_
_publ_author_name
'Valencia, Marta'
'M\"uller-Bunz, Helge'
'Gossage, Robert A.'
'Albrecht, Martin'

_publ_section_title
;
 Enhanced product selectivity promoted by remote metal coordination in
 acceptor-free alcohol dehydrogenation catalysis.
;
_journal_issue 16
_journal_name_full 'Chemical communications (Cambridge, England)'
_journal_page_first 3344
_journal_page_last 3347
_journal_paper_doi 10.1039/c6cc00267f
_journal_volume 52
_journal_year 2016
_chemical_formula_moiety 'C23 H27 Cl Ir N5, 2 (C F3 O3 S)'
_chemical_formula_sum 'C25 H27 Cl F6 Ir N5 O6 S2'
_chemical_formula_weight 899.29
_chemical_name_systematic
; 
 ? 
;
_space_group_IT_number 14
_symmetry_cell_setting monoclinic
_symmetry_space_group_name_Hall '-P 2yn'
_symmetry_space_group_name_H-M 'P 1 21/n 1'
_atom_sites_solution_hydrogens geom
_atom_sites_solution_primary direct
_atom_sites_solution_secondary difmap
_audit_creation_method SHELXL-97
_audit_update_record
;
2015-11-03 deposited with the CCDC.
2016-01-20 downloaded from the CCDC.
;
_cell_angle_alpha 90.00
_cell_angle_beta 94.954(4)
_cell_angle_gamma 90.00
_cell_formula_units_Z 4
_cell_length_a 14.4611(7)
_cell_length_b 8.8412(5)
_cell_length_c 24.209(1)
_cell_measurement_reflns_used 4945
_cell_measurement_temperature 100(2)
_cell_measurement_theta_max 75.3250
_cell_measurement_theta_min 3.4400
_cell_volume 3083.6(3)
_computing_cell_refinement
; 
CrysAlisPro, Agilent Technologies, 
Version 1.171.36.24a (release 19-12-2012 CrysAlis171 .NET) 
(compiled Dec 19 2012,11:08:27) 
;
_computing_data_collection
; 
CrysAlisPro, Agilent Technologies, 
Version 1.171.36.24a (release 19-12-2012 CrysAlis171 .NET) 
(compiled Dec 19 2012,11:08:27) 
;
_computing_data_reduction
; 
CrysAlisPro, Agilent Technologies, 
Version 1.171.36.24a (release 19-12-2012 CrysAlis171 .NET) 
(compiled Dec 19 2012,11:08:27) 
;
_computing_structure_refinement 'SHELXL-97 (Sheldrick, 2008)'
_computing_structure_solution 'SHELXS-97 (Sheldrick, 2008)'
_diffrn_ambient_temperature 100(2)
_diffrn_detector_area_resol_mean 10.3196
_diffrn_measured_fraction_theta_full 0.989
_diffrn_measured_fraction_theta_max 0.974
_diffrn_measurement_device_type 'SuperNova, Dual, Cu at zero, Atlas'
_diffrn_measurement_method '\w scans'
_diffrn_radiation_monochromator mirror
_diffrn_radiation_source 'SuperNova (Cu) X-ray Source'
_diffrn_radiation_type CuK\a
_diffrn_radiation_wavelength 1.54184
_diffrn_reflns_av_R_equivalents 0.0606
_diffrn_reflns_av_sigmaI/netI 0.0772
_diffrn_reflns_limit_h_max 17
_diffrn_reflns_limit_h_min -11
_diffrn_reflns_limit_k_max 10
_diffrn_reflns_limit_k_min -11
_diffrn_reflns_limit_l_max 30
_diffrn_reflns_limit_l_min -26
_diffrn_reflns_number 15463
_diffrn_reflns_theta_full 75.00
_diffrn_reflns_theta_max 77.05
_diffrn_reflns_theta_min 3.43
_exptl_absorpt_coefficient_mu 11.223
_exptl_absorpt_correction_T_max 0.858
_exptl_absorpt_correction_T_min 0.288
_exptl_absorpt_correction_type analytical
_exptl_absorpt_process_details
; 
CrysAlisPro, Agilent Technologies, 
Version 1.171.36.24a (release 19-12-2012 CrysAlis171 .NET) 
(compiled Dec 19 2012,11:08:27) 
Analytical numeric absorption correction using a multifaceted crystal 
model based on expressions derived by R.C. Clark & J.S. Reid. 
(Clark, R. C. & Reid, J. S. (1995). Acta Cryst. A51, 887-897) 
;
_exptl_crystal_colour 'clear yellow'
_exptl_crystal_density_diffrn 1.937
_exptl_crystal_density_method 'not measured'
_exptl_crystal_description needle
_exptl_crystal_F_000 1760
_exptl_crystal_recrystallization_method 'Re-crystallisation from solvent: '
_exptl_crystal_size_max 0.1879
_exptl_crystal_size_mid 0.0295
_exptl_crystal_size_min 0.0172
_refine_diff_density_max 2.234
_refine_diff_density_min -2.322
_refine_diff_density_rms 0.183
_refine_ls_extinction_coef 0.00034(4)
_refine_ls_extinction_expression Fc^*^=kFc[1+0.001xFc^2^\l^3^/sin(2\q)]^-1/4^
_refine_ls_extinction_method SHELXL
_refine_ls_goodness_of_fit_ref 1.025
_refine_ls_hydrogen_treatment constr
_refine_ls_matrix_type full
_refine_ls_number_parameters 422
_refine_ls_number_reflns 6356
_refine_ls_number_restraints 0
_refine_ls_restrained_S_all 1.025
_refine_ls_R_factor_all 0.0635
_refine_ls_R_factor_gt 0.0487
_refine_ls_shift/su_max 0.002
_refine_ls_shift/su_mean 0.000
_refine_ls_structure_factor_coef Fsqd
_refine_ls_weighting_details 'calc w=1/[\s^2^(Fo^2^)+(0.0702P)^2^+0.0000P] where P=(Fo^2^+2Fc^2^)/3'
_refine_ls_weighting_scheme calc
_refine_ls_wR_factor_gt 0.1208
_refine_ls_wR_factor_ref 0.1318
_reflns_number_gt 5078
_reflns_number_total 6356
_reflns_threshold_expression I>2\s(I)
_cod_data_source_file c6cc00267f2.cif
_cod_data_source_block alb253_2
_cod_depositor_comments 'Adding full bibliography for 7118507--7118508.cif.'
_cod_original_sg_symbol_H-M 'P 21/n'
_cod_database_code 7118508

loop_
_symmetry_equiv_pos_as_xyz
'x, y, z'
'-x+1/2, y+1/2, -z+1/2'
'-x, -y, -z'
'x-1/2, -y-1/2, z-1/2'

loop_
_atom_site_label
_atom_site_type_symbol
_atom_site_fract_x
_atom_site_fract_y
_atom_site_fract_z
_atom_site_U_iso_or_equiv
_atom_site_adp_type
_atom_site_occupancy
_atom_site_symmetry_multiplicity
_atom_site_calc_flag
_atom_site_refinement_flags
Ir Ir 0.805198(17) 0.17013(3) 0.560026(10) 0.02339(12) Uani 1 1 d .
Cl Cl 0.96222(10) 0.0810(2) 0.56917(6) 0.0294(3) Uani 1 1 d .
N1 N 0.8379(4) 0.1972(7) 0.4427(2) 0.0268(11) Uani 1 1 d .
N2 N 0.8068(4) 0.0974(7) 0.4784(2) 0.0262(11) Uani 1 1 d .
N3 N 0.7863(4) -0.0285(7) 0.4542(2) 0.0270(11) Uani 1 1 d .
N4 N 0.8526(4) 0.3599(7) 0.5173(2) 0.0249(11) Uani 1 1 d .
N5 N 0.7142(4) -0.2158(7) 0.3540(2) 0.0307(12) Uani 1 1 d .
C1 C 0.8378(4) 0.1336(9) 0.3926(3) 0.0284(13) Uani 1 1 d .
H1 H 0.8569 0.1775 0.3596 0.034 Uiso 1 1 calc R
C2 C 0.8045(4) -0.0076(9) 0.3996(2) 0.0264(12) Uani 1 1 d .
C3 C 0.8585(4) 0.3452(8) 0.4621(3) 0.0272(13) Uani 1 1 d .
C4 C 0.8836(5) 0.4597(9) 0.4275(3) 0.0318(14) Uani 1 1 d .
H4 H 0.8879 0.4423 0.3891 0.038 Uiso 1 1 calc R
C5 C 0.9022(5) 0.5997(10) 0.4506(3) 0.0381(16) Uani 1 1 d .
H5 H 0.9182 0.6820 0.4281 0.046 Uiso 1 1 calc R
C6 C 0.8971(5) 0.6200(9) 0.5079(3) 0.0341(14) Uani 1 1 d .
H6 H 0.9101 0.7157 0.5247 0.041 Uiso 1 1 calc R
C7 C 0.8727(4) 0.4971(8) 0.5395(3) 0.0299(13) Uani 1 1 d .
H7 H 0.8701 0.5104 0.5783 0.036 Uiso 1 1 calc R
C8 C 0.7926(4) -0.1284(8) 0.3580(2) 0.0267(13) Uani 1 1 d .
C9 C 0.8606(5) -0.1549(10) 0.3216(3) 0.0349(15) Uani 1 1 d .
H9 H 0.9141 -0.0922 0.3228 0.042 Uiso 1 1 calc R
C10 C 0.8501(6) -0.2730(11) 0.2836(3) 0.0387(17) Uani 1 1 d .
H10 H 0.8968 -0.2930 0.2593 0.046 Uiso 1 1 calc R
C11 C 0.7719(6) -0.3595(11) 0.2818(3) 0.0412(18) Uani 1 1 d .
H11 H 0.7640 -0.4411 0.2563 0.049 Uiso 1 1 calc R
C12 C 0.7040(6) -0.3286(10) 0.3171(3) 0.0370(16) Uani 1 1 d .
H12 H 0.6493 -0.3884 0.3151 0.044 Uiso 1 1 calc R
C13 C 0.6369(5) -0.1832(10) 0.3886(3) 0.0382(17) Uani 1 1 d .
H13A H 0.5785 -0.2199 0.3696 0.057 Uiso 1 1 calc R
H13B H 0.6327 -0.0739 0.3945 0.057 Uiso 1 1 calc R
H13C H 0.6483 -0.2344 0.4244 0.057 Uiso 1 1 calc R
C14 C 0.7860(5) 0.1393(10) 0.6472(3) 0.0313(15) Uani 1 1 d .
C15 C 0.7374(5) 0.2744(9) 0.6275(3) 0.0308(14) Uani 1 1 d .
C16 C 0.6687(5) 0.2329(9) 0.5826(3) 0.0314(14) Uani 1 1 d .
C17 C 0.6745(4) 0.0730(9) 0.5769(2) 0.0281(13) Uani 1 1 d .
C18 C 0.7481(4) 0.0133(9) 0.6155(3) 0.0271(13) Uani 1 1 d .
C19 C 0.8615(5) 0.1331(11) 0.6938(3) 0.0385(18) Uani 1 1 d .
H19A H 0.9048 0.0513 0.6869 0.058 Uiso 1 1 calc R
H19B H 0.8342 0.1144 0.7288 0.058 Uiso 1 1 calc R
H19C H 0.8950 0.2297 0.6960 0.058 Uiso 1 1 calc R
C20 C 0.7504(6) 0.4283(10) 0.6517(4) 0.0431(17) Uani 1 1 d .
H20A H 0.8159 0.4432 0.6644 0.065 Uiso 1 1 calc R
H20B H 0.7125 0.4391 0.6831 0.065 Uiso 1 1 calc R
H20C H 0.7314 0.5042 0.6234 0.065 Uiso 1 1 calc R
C21 C 0.5985(6) 0.3350(11) 0.5526(3) 0.0418(18) Uani 1 1 d .
H21A H 0.6270 0.4334 0.5464 0.063 Uiso 1 1 calc R
H21B H 0.5458 0.3486 0.5750 0.063 Uiso 1 1 calc R
H21C H 0.5768 0.2897 0.5169 0.063 Uiso 1 1 calc R
C22 C 0.6138(5) -0.0209(10) 0.5367(3) 0.0358(16) Uani 1 1 d .
H22A H 0.5967 0.0384 0.5032 0.054 Uiso 1 1 calc R
H22B H 0.5575 -0.0505 0.5538 0.054 Uiso 1 1 calc R
H22C H 0.6476 -0.1117 0.5269 0.054 Uiso 1 1 calc R
C23 C 0.7759(5) -0.1478(9) 0.6225(3) 0.0359(15) Uani 1 1 d .
H23A H 0.7619 -0.2017 0.5874 0.054 Uiso 1 1 calc R
H23B H 0.7415 -0.1942 0.6513 0.054 Uiso 1 1 calc R
H23C H 0.8426 -0.1538 0.6335 0.054 Uiso 1 1 calc R
S1 S 1.01366(14) 0.6503(3) 0.72238(8) 0.0436(5) Uani 1 1 d .
F1 F 0.8425(4) 0.7333(9) 0.7384(2) 0.0581(15) Uani 1 1 d .
F2 F 0.8838(4) 0.5275(8) 0.7774(3) 0.0645(16) Uani 1 1 d .
F3 F 0.9372(4) 0.7358(9) 0.8110(2) 0.0577(15) Uani 1 1 d .
O1 O 1.0302(5) 0.8045(10) 0.7082(3) 0.063(2) Uani 1 1 d .
O2 O 1.0844(4) 0.5841(8) 0.7604(3) 0.0484(14) Uani 1 1 d .
O3 O 0.9803(5) 0.5531(13) 0.6773(3) 0.075(3) Uani 1 1 d .
C24 C 0.9144(6) 0.6643(10) 0.7646(3) 0.0366(16) Uani 1 1 d .
S2 S 0.62019(13) 0.3290(2) 0.38790(7) 0.0352(4) Uani 1 1 d .
F4 F 0.4906(4) 0.4494(10) 0.3199(3) 0.076(2) Uani 1 1 d .
F5 F 0.4393(4) 0.3315(8) 0.3886(3) 0.0606(15) Uani 1 1 d .
F6 F 0.4889(5) 0.2081(10) 0.3211(3) 0.0725(19) Uani 1 1 d .
O4 O 0.6228(5) 0.4695(9) 0.4181(3) 0.0541(16) Uani 1 1 d .
O5 O 0.6790(4) 0.3246(8) 0.3425(2) 0.0477(14) Uani 1 1 d .
O6 O 0.6211(4) 0.1934(8) 0.4217(2) 0.0467(14) Uani 1 1 d .
C25 C 0.5041(6) 0.3288(11) 0.3524(4) 0.0426(18) Uani 1 1 d .

loop_
_atom_site_aniso_label
_atom_site_aniso_U_11
_atom_site_aniso_U_22
_atom_site_aniso_U_33
_atom_site_aniso_U_23
_atom_site_aniso_U_13
_atom_site_aniso_U_12
Ir 0.02412(16) 0.02633(16) 0.02073(15) 0.00132(10) 0.00786(9) -0.00140(11)
Cl 0.0254(6) 0.0343(8) 0.0293(7) 0.0020(6) 0.0075(5) 0.0022(6)
N1 0.027(3) 0.033(3) 0.021(2) 0.006(2) 0.0100(19) -0.002(2)
N2 0.026(2) 0.026(3) 0.027(2) 0.002(2) 0.0059(19) 0.000(2)
N3 0.029(2) 0.032(3) 0.020(2) -0.001(2) 0.0060(18) 0.001(2)
N4 0.025(2) 0.026(3) 0.025(2) 0.008(2) 0.0122(18) -0.003(2)
N5 0.036(3) 0.030(3) 0.026(3) 0.003(2) 0.003(2) -0.005(2)
C1 0.027(3) 0.036(4) 0.023(3) 0.002(3) 0.010(2) -0.002(3)
C2 0.023(3) 0.032(3) 0.025(3) 0.006(3) 0.006(2) 0.002(3)
C3 0.024(3) 0.027(3) 0.031(3) -0.003(3) 0.005(2) -0.007(2)
C4 0.029(3) 0.034(4) 0.032(3) 0.005(3) 0.006(2) -0.005(3)
C5 0.034(3) 0.035(4) 0.045(4) 0.009(3) 0.006(3) 0.002(3)
C6 0.034(3) 0.023(3) 0.045(4) 0.002(3) 0.004(3) -0.002(3)
C7 0.027(3) 0.023(3) 0.041(3) 0.000(3) 0.010(2) -0.004(3)
C8 0.030(3) 0.031(3) 0.020(3) 0.001(2) 0.004(2) 0.005(3)
C9 0.033(3) 0.041(4) 0.031(3) -0.003(3) 0.003(3) -0.004(3)
C10 0.042(4) 0.045(4) 0.029(3) -0.002(3) 0.006(3) 0.011(4)
C11 0.047(4) 0.046(5) 0.030(3) -0.006(3) 0.002(3) -0.001(4)
C12 0.041(4) 0.036(4) 0.034(3) 0.003(3) 0.002(3) -0.001(3)
C13 0.034(3) 0.041(4) 0.040(4) -0.012(3) 0.009(3) -0.009(3)
C14 0.029(3) 0.045(4) 0.022(3) 0.006(3) 0.015(2) -0.005(3)
C15 0.032(3) 0.037(4) 0.025(3) -0.001(3) 0.014(2) -0.003(3)
C16 0.030(3) 0.038(4) 0.028(3) 0.002(3) 0.012(2) 0.006(3)
C17 0.029(3) 0.038(4) 0.020(3) 0.005(3) 0.013(2) -0.008(3)
C18 0.025(3) 0.029(3) 0.028(3) 0.006(3) 0.007(2) 0.000(3)
C19 0.036(3) 0.061(5) 0.019(3) -0.001(3) 0.003(2) 0.000(3)
C20 0.047(4) 0.034(4) 0.050(4) -0.007(4) 0.020(3) -0.002(4)
C21 0.042(4) 0.052(5) 0.033(3) 0.006(3) 0.014(3) 0.011(4)
C22 0.032(3) 0.047(4) 0.028(3) 0.001(3) 0.004(2) -0.012(3)
C23 0.043(4) 0.027(4) 0.039(4) 0.008(3) 0.011(3) -0.001(3)
S1 0.0414(9) 0.0538(12) 0.0384(9) -0.0035(9) 0.0196(7) -0.0020(9)
F1 0.045(3) 0.087(5) 0.043(3) 0.016(3) 0.006(2) 0.012(3)
F2 0.065(3) 0.057(4) 0.076(4) 0.015(3) 0.032(3) -0.002(3)
F3 0.048(3) 0.084(5) 0.041(2) -0.019(3) 0.011(2) 0.006(3)
O1 0.070(4) 0.064(5) 0.061(4) 0.022(4) 0.029(3) -0.004(4)
O2 0.046(3) 0.045(4) 0.056(3) -0.005(3) 0.017(2) 0.000(3)
O3 0.055(4) 0.118(8) 0.055(4) -0.037(5) 0.024(3) -0.004(4)
C24 0.048(4) 0.037(4) 0.026(3) 0.004(3) 0.009(3) 0.003(3)
S2 0.0369(8) 0.0381(9) 0.0308(8) 0.0038(7) 0.0046(6) 0.0029(7)
F4 0.055(3) 0.088(5) 0.083(4) 0.047(4) -0.010(3) 0.003(3)
F5 0.043(3) 0.061(4) 0.081(4) 0.012(3) 0.022(2) 0.005(3)
F6 0.069(4) 0.079(5) 0.069(4) -0.020(4) -0.002(3) -0.021(4)
O4 0.070(4) 0.050(4) 0.043(3) -0.012(3) 0.012(3) -0.011(3)
O5 0.050(3) 0.053(4) 0.042(3) 0.007(3) 0.016(2) 0.007(3)
O6 0.049(3) 0.051(4) 0.042(3) 0.015(3) 0.013(2) 0.016(3)
C25 0.034(4) 0.037(4) 0.056(5) 0.007(4) 0.003(3) -0.001(3)

loop_
_atom_type_symbol
_atom_type_description
_atom_type_scat_dispersion_real
_atom_type_scat_dispersion_imag
_atom_type_scat_source
C C 0.0181 0.0091 'International Tables Vol C Tables 4.2.6.8 and 6.1.1.4'
H H 0.0000 0.0000 'International Tables Vol C Tables 4.2.6.8 and 6.1.1.4'
Cl Cl 0.3639 0.7018 'International Tables Vol C Tables 4.2.6.8 and 6.1.1.4'
F F 0.0727 0.0534 'International Tables Vol C Tables 4.2.6.8 and 6.1.1.4'
Ir Ir -4.7710 6.5667 'International Tables Vol C Tables 4.2.6.8 and 6.1.1.4'
N N 0.0311 0.0180 'International Tables Vol C Tables 4.2.6.8 and 6.1.1.4'
O O 0.0492 0.0322 'International Tables Vol C Tables 4.2.6.8 and 6.1.1.4'
S S 0.3331 0.5567 'International Tables Vol C Tables 4.2.6.8 and 6.1.1.4'

loop_
_geom_angle_atom_site_label_1
_geom_angle_atom_site_label_2
_geom_angle_atom_site_label_3
_geom_angle
N2 Ir N4 75.5(2)
N2 Ir C18 115.6(3)
N4 Ir C18 167.8(3)
N2 Ir C17 98.0(2)
N4 Ir C17 137.5(2)
C18 Ir C17 39.6(2)
N2 Ir C16 113.8(2)
N4 Ir C16 105.1(3)
C18 Ir C16 66.4(3)
C17 Ir C16 38.5(3)
N2 Ir C14 153.9(3)
N4 Ir C14 130.5(3)
C18 Ir C14 38.9(3)
C17 Ir C14 64.9(2)
C16 Ir C14 65.8(3)
N2 Ir C15 152.2(2)
N4 Ir C15 102.5(3)
C18 Ir C15 65.3(3)
C17 Ir C15 64.3(3)
C16 Ir C15 39.1(3)
C14 Ir C15 38.8(3)
N2 Ir Cl 84.13(15)
N4 Ir Cl 87.81(15)
C18 Ir Cl 98.21(17)
C17 Ir Cl 133.9(2)
C16 Ir Cl 159.78(18)
C14 Ir Cl 93.95(19)
C15 Ir Cl 123.63(19)
C1 N1 N2 109.5(6)
C1 N1 C3 132.4(6)
N2 N1 C3 117.9(5)
N3 N2 N1 110.8(5)
N3 N2 Ir 133.0(5)
N1 N2 Ir 116.2(4)
N2 N3 C2 105.4(6)
C7 N4 C3 116.8(6)
C7 N4 Ir 125.8(4)
C3 N4 Ir 117.3(5)
C12 N5 C8 120.7(7)
C12 N5 C13 118.5(6)
C8 N5 C13 120.8(6)
N1 C1 C2 104.3(6)
N1 C1 H1 127.8
C2 C1 H1 127.8
C1 C2 N3 109.9(6)
C1 C2 C8 127.4(6)
N3 C2 C8 122.6(6)
N4 C3 C4 124.8(6)
N4 C3 N1 112.8(6)
C4 C3 N1 122.4(6)
C5 C4 C3 117.7(7)
C5 C4 H4 121.1
C3 C4 H4 121.1
C4 C5 C6 119.4(7)
C4 C5 H5 120.3
C6 C5 H5 120.3
C7 C6 C5 118.7(7)
C7 C6 H6 120.7
C5 C6 H6 120.7
N4 C7 C6 122.6(6)
N4 C7 H7 118.7
C6 C7 H7 118.7
N5 C8 C9 119.1(6)
N5 C8 C2 120.4(6)
C9 C8 C2 120.6(6)
C10 C9 C8 120.1(7)
C10 C9 H9 120.0
C8 C9 H9 120.0
C11 C10 C9 119.0(7)
C11 C10 H10 120.5
C9 C10 H10 120.5
C10 C11 C12 120.0(8)
C10 C11 H11 120.0
C12 C11 H11 120.0
N5 C12 C11 121.1(8)
N5 C12 H12 119.4
C11 C12 H12 119.4
N5 C13 H13A 109.5
N5 C13 H13B 109.5
H13A C13 H13B 109.5
N5 C13 H13C 109.5
H13A C13 H13C 109.5
H13B C13 H13C 109.5
C18 C14 C15 108.2(6)
C18 C14 C19 126.4(7)
C15 C14 C19 125.4(8)
C18 C14 Ir 69.6(4)
C15 C14 Ir 71.0(4)
C19 C14 Ir 126.1(5)
C14 C15 C16 108.6(7)
C14 C15 C20 125.8(7)
C16 C15 C20 125.5(7)
C14 C15 Ir 70.2(4)
C16 C15 Ir 69.8(4)
C20 C15 Ir 129.2(5)
C17 C16 C15 106.3(6)
C17 C16 C21 126.5(7)
C15 C16 C21 126.9(8)
C17 C16 Ir 70.1(4)
C15 C16 Ir 71.1(4)
C21 C16 Ir 128.8(5)
C16 C17 C18 110.2(6)
C16 C17 C22 125.1(6)
C18 C17 C22 124.7(7)
C16 C17 Ir 71.4(4)
C18 C17 Ir 70.1(4)
C22 C17 Ir 124.8(4)
C14 C18 C17 106.6(6)
C14 C18 C23 126.6(6)
C17 C18 C23 126.7(7)
C14 C18 Ir 71.5(4)
C17 C18 Ir 70.3(4)
C23 C18 Ir 125.2(5)
C14 C19 H19A 109.5
C14 C19 H19B 109.5
H19A C19 H19B 109.5
C14 C19 H19C 109.5
H19A C19 H19C 109.5
H19B C19 H19C 109.5
C15 C20 H20A 109.5
C15 C20 H20B 109.5
H20A C20 H20B 109.5
C15 C20 H20C 109.5
H20A C20 H20C 109.5
H20B C20 H20C 109.5
C16 C21 H21A 109.5
C16 C21 H21B 109.5
H21A C21 H21B 109.5
C16 C21 H21C 109.5
H21A C21 H21C 109.5
H21B C21 H21C 109.5
C17 C22 H22A 109.5
C17 C22 H22B 109.5
H22A C22 H22B 109.5
C17 C22 H22C 109.5
H22A C22 H22C 109.5
H22B C22 H22C 109.5
C18 C23 H23A 109.5
C18 C23 H23B 109.5
H23A C23 H23B 109.5
C18 C23 H23C 109.5
H23A C23 H23C 109.5
H23B C23 H23C 109.5
O1 S1 O3 116.1(6)
O1 S1 O2 114.6(5)
O3 S1 O2 114.5(5)
O1 S1 C24 103.0(4)
O3 S1 C24 103.6(4)
O2 S1 C24 102.6(4)
F3 C24 F1 108.6(7)
F3 C24 F2 107.6(7)
F1 C24 F2 105.6(7)
F3 C24 S1 111.1(6)
F1 C24 S1 112.7(5)
F2 C24 S1 111.1(6)
O4 S2 O5 114.7(4)
O4 S2 O6 115.3(4)
O5 S2 O6 115.4(4)
O4 S2 C25 103.0(4)
O5 S2 C25 102.7(4)
O6 S2 C25 103.2(4)
F6 C25 F4 107.6(8)
F6 C25 F5 107.4(8)
F4 C25 F5 107.4(8)
F6 C25 S2 112.0(7)
F4 C25 S2 111.1(6)
F5 C25 S2 111.1(6)

loop_
_geom_bond_atom_site_label_1
_geom_bond_atom_site_label_2
_geom_bond_distance
Ir N2 2.080(5)
Ir N4 2.116(5)
Ir C18 2.145(7)
Ir C17 2.148(6)
Ir C16 2.165(7)
Ir C14 2.170(6)
Ir C15 2.181(7)
Ir Cl 2.3956(15)
N1 C1 1.336(9)
N1 N2 1.340(8)
N1 C3 1.413(9)
N2 N3 1.280(9)
N3 C2 1.383(8)
N4 C7 1.349(9)
N4 C3 1.352(8)
N5 C12 1.339(10)
N5 C8 1.369(9)
N5 C13 1.481(10)
C1 C2 1.355(10)
C1 H1 0.9500
C2 C8 1.468(10)
C3 C4 1.382(10)
C4 C5 1.375(12)
C4 H4 0.9500
C5 C6 1.407(11)
C5 H5 0.9500
C6 C7 1.392(10)
C6 H6 0.9500
C7 H7 0.9500
C8 C9 1.394(10)
C9 C10 1.392(11)
C9 H9 0.9500
C10 C11 1.363(13)
C10 H10 0.9500
C11 C12 1.383(12)
C11 H11 0.9500
C12 H12 0.9500
C13 H13A 0.9800
C13 H13B 0.9800
C13 H13C 0.9800
C14 C18 1.435(11)
C14 C15 1.446(11)
C14 C19 1.501(9)
C15 C16 1.454(10)
C15 C20 1.487(11)
C16 C17 1.423(11)
C16 C21 1.498(11)
C17 C18 1.452(9)
C17 C22 1.503(9)
C18 C23 1.486(10)
C19 H19A 0.9800
C19 H19B 0.9800
C19 H19C 0.9800
C20 H20A 0.9800
C20 H20B 0.9800
C20 H20C 0.9800
C21 H21A 0.9800
C21 H21B 0.9800
C21 H21C 0.9800
C22 H22A 0.9800
C22 H22B 0.9800
C22 H22C 0.9800
C23 H23A 0.9800
C23 H23B 0.9800
C23 H23C 0.9800
S1 O1 1.431(9)
S1 O3 1.440(8)
S1 O2 1.440(7)
S1 C24 1.836(8)
F1 C24 1.319(10)
F2 C24 1.333(11)
F3 C24 1.307(9)
S2 O4 1.440(7)
S2 O5 1.448(6)
S2 O6 1.452(6)
S2 C25 1.819(8)
F4 C25 1.329(11)
F5 C25 1.339(11)
F6 C25 1.315(12)

loop_
_geom_torsion_atom_site_label_1
_geom_torsion_atom_site_label_2
_geom_torsion_atom_site_label_3
_geom_torsion_atom_site_label_4
_geom_torsion
C1 N1 N2 N3 -0.1(7)
C3 N1 N2 N3 176.4(5)
C1 N1 N2 Ir 178.0(4)
C3 N1 N2 Ir -5.5(7)
N4 Ir N2 N3 179.7(6)
C18 Ir N2 N3 -5.8(7)
C17 Ir N2 N3 -43.1(6)
C16 Ir N2 N3 -79.9(6)
C14 Ir N2 N3 3.5(9)
C15 Ir N2 N3 -90.9(8)
Cl Ir N2 N3 90.5(6)
N4 Ir N2 N1 2.2(4)
C18 Ir N2 N1 176.7(4)
C17 Ir N2 N1 139.4(5)
C16 Ir N2 N1 102.6(5)
C14 Ir N2 N1 -174.0(5)
C15 Ir N2 N1 91.6(7)
Cl Ir N2 N1 -87.0(4)
N1 N2 N3 C2 -0.6(7)
Ir N2 N3 C2 -178.2(4)
N2 Ir N4 C7 177.6(6)
C18 Ir N4 C7 22.0(13)
C17 Ir N4 C7 91.6(6)
C16 Ir N4 C7 66.4(6)
C14 Ir N4 C7 -4.5(7)
C15 Ir N4 C7 26.1(6)
Cl Ir N4 C7 -97.9(5)
N2 Ir N4 C3 1.4(5)
C18 Ir N4 C3 -154.2(9)
C17 Ir N4 C3 -84.7(6)
C16 Ir N4 C3 -109.9(5)
C14 Ir N4 C3 179.2(4)
C15 Ir N4 C3 -150.1(5)
Cl Ir N4 C3 85.9(5)
N2 N1 C1 C2 0.7(7)
C3 N1 C1 C2 -175.1(7)
N1 C1 C2 N3 -1.1(7)
N1 C1 C2 C8 -177.9(6)
N2 N3 C2 C1 1.1(7)
N2 N3 C2 C8 178.0(6)
C7 N4 C3 C4 0.0(10)
Ir N4 C3 C4 176.6(5)
C7 N4 C3 N1 178.9(6)
Ir N4 C3 N1 -4.5(7)
C1 N1 C3 N4 -178.0(6)
N2 N1 C3 N4 6.5(8)
C1 N1 C3 C4 0.9(11)
N2 N1 C3 C4 -174.6(6)
N4 C3 C4 C5 -1.3(10)
N1 C3 C4 C5 179.9(6)
C3 C4 C5 C6 1.4(10)
C4 C5 C6 C7 -0.4(10)
C3 N4 C7 C6 1.1(10)
Ir N4 C7 C6 -175.2(5)
C5 C6 C7 N4 -0.9(10)
C12 N5 C8 C9 2.2(10)
C13 N5 C8 C9 -174.8(7)
C12 N5 C8 C2 -178.3(6)
C13 N5 C8 C2 4.7(10)
C1 C2 C8 N5 -137.7(7)
N3 C2 C8 N5 45.9(9)
C1 C2 C8 C9 41.8(10)
N3 C2 C8 C9 -134.6(7)
N5 C8 C9 C10 -2.7(11)
C2 C8 C9 C10 177.8(7)
C8 C9 C10 C11 1.4(12)
C9 C10 C11 C12 0.5(12)
C8 N5 C12 C11 -0.3(11)
C13 N5 C12 C11 176.8(7)
C10 C11 C12 N5 -1.1(12)
N2 Ir C14 C18 -13.5(7)
N4 Ir C14 C18 171.3(3)
C17 Ir C14 C18 39.2(4)
C16 Ir C14 C18 81.7(4)
C15 Ir C14 C18 118.7(6)
Cl Ir C14 C18 -98.2(4)
N2 Ir C14 C15 -132.2(6)
N4 Ir C14 C15 52.6(5)
C18 Ir C14 C15 -118.7(6)
C17 Ir C14 C15 -79.5(4)
C16 Ir C14 C15 -37.0(4)
Cl Ir C14 C15 143.1(4)
N2 Ir C14 C19 107.3(8)
N4 Ir C14 C19 -67.9(8)
C18 Ir C14 C19 120.8(9)
C17 Ir C14 C19 160.0(9)
C16 Ir C14 C19 -157.5(9)
C15 Ir C14 C19 -120.5(9)
Cl Ir C14 C19 22.6(8)
C18 C14 C15 C16 -0.5(7)
C19 C14 C15 C16 -179.3(6)
Ir C14 C15 C16 59.5(4)
C18 C14 C15 C20 175.5(6)
C19 C14 C15 C20 -3.3(11)
Ir C14 C15 C20 -124.6(7)
C18 C14 C15 Ir -59.9(4)
C19 C14 C15 Ir 121.3(6)
N2 Ir C15 C14 135.6(5)
N4 Ir C15 C14 -141.8(4)
C18 Ir C15 C14 37.3(4)
C17 Ir C15 C14 81.2(4)
C16 Ir C15 C14 119.6(6)
Cl Ir C15 C14 -46.0(5)
N2 Ir C15 C16 16.1(8)
N4 Ir C15 C16 98.7(4)
C18 Ir C15 C16 -82.3(5)
C17 Ir C15 C16 -38.4(4)
C14 Ir C15 C16 -119.6(6)
Cl Ir C15 C16 -165.6(4)
N2 Ir C15 C20 -103.8(8)
N4 Ir C15 C20 -21.2(7)
C18 Ir C15 C20 157.8(8)
C17 Ir C15 C20 -158.3(8)
C16 Ir C15 C20 -119.9(9)
C14 Ir C15 C20 120.5(9)
Cl Ir C15 C20 74.5(8)
C14 C15 C16 C17 1.9(7)
C20 C15 C16 C17 -174.0(6)
Ir C15 C16 C17 61.6(4)
C14 C15 C16 C21 175.5(7)
C20 C15 C16 C21 -0.5(11)
Ir C15 C16 C21 -124.8(7)
C14 C15 C16 Ir -59.7(4)
C20 C15 C16 Ir 124.4(7)
N2 Ir C16 C17 72.0(4)
N4 Ir C16 C17 152.5(4)
C18 Ir C16 C17 -36.8(4)
C14 Ir C16 C17 -79.4(4)
C15 Ir C16 C17 -116.1(6)
Cl Ir C16 C17 -79.2(7)
N2 Ir C16 C15 -171.9(4)
N4 Ir C16 C15 -91.3(4)
C18 Ir C16 C15 79.4(5)
C17 Ir C16 C15 116.1(6)
C14 Ir C16 C15 36.7(5)
Cl Ir C16 C15 36.9(9)
N2 Ir C16 C21 -49.4(8)
N4 Ir C16 C21 31.2(8)
C18 Ir C16 C21 -158.1(8)
C17 Ir C16 C21 -121.3(9)
C14 Ir C16 C21 159.2(9)
C15 Ir C16 C21 122.5(10)
Cl Ir C16 C21 159.4(5)
C15 C16 C17 C18 -2.7(7)
C21 C16 C17 C18 -176.3(6)
Ir C16 C17 C18 59.6(4)
C15 C16 C17 C22 177.8(6)
C21 C16 C17 C22 4.1(11)
Ir C16 C17 C22 -120.0(6)
C15 C16 C17 Ir -62.2(4)
C21 C16 C17 Ir 124.1(7)
N2 Ir C17 C16 -118.5(4)
N4 Ir C17 C16 -41.3(5)
C18 Ir C17 C16 120.6(6)
C14 Ir C17 C16 82.1(4)
C15 Ir C17 C16 38.9(4)
Cl Ir C17 C16 151.9(3)
N2 Ir C17 C18 120.9(4)
N4 Ir C17 C18 -161.9(4)
C16 Ir C17 C18 -120.6(6)
C14 Ir C17 C18 -38.5(4)
C15 Ir C17 C18 -81.7(4)
Cl Ir C17 C18 31.3(5)
N2 Ir C17 C22 1.8(7)
N4 Ir C17 C22 79.0(8)
C18 Ir C17 C22 -119.1(9)
C16 Ir C17 C22 120.3(8)
C14 Ir C17 C22 -157.6(8)
C15 Ir C17 C22 159.3(7)
Cl Ir C17 C22 -87.8(6)
C15 C14 C18 C17 -1.1(7)
C19 C14 C18 C17 177.6(6)
Ir C14 C18 C17 -62.0(4)
C15 C14 C18 C23 -178.6(6)
C19 C14 C18 C23 0.2(11)
Ir C14 C18 C23 120.6(7)
C15 C14 C18 Ir 60.8(4)
C19 C14 C18 Ir -120.4(7)
C16 C17 C18 C14 2.4(7)
C22 C17 C18 C14 -178.0(6)
Ir C17 C18 C14 62.7(4)
C16 C17 C18 C23 179.8(6)
C22 C17 C18 C23 -0.6(10)
Ir C17 C18 C23 -119.8(7)
C16 C17 C18 Ir -60.3(4)
C22 C17 C18 Ir 119.2(6)
N2 Ir C18 C14 173.5(4)
N4 Ir C18 C14 -32.8(12)
C17 Ir C18 C14 -116.1(6)
C16 Ir C18 C14 -80.3(4)
C15 Ir C18 C14 -37.2(4)
Cl Ir C18 C14 86.1(4)
N2 Ir C18 C17 -70.4(4)
N4 Ir C18 C17 83.3(11)
C16 Ir C18 C17 35.8(4)
C14 Ir C18 C17 116.1(6)
C15 Ir C18 C17 78.9(4)
Cl Ir C18 C17 -157.8(4)
N2 Ir C18 C23 51.3(6)
N4 Ir C18 C23 -155.0(9)
C17 Ir C18 C23 121.7(8)
C16 Ir C18 C23 157.5(7)
C14 Ir C18 C23 -122.2(7)
C15 Ir C18 C23 -159.5(6)
Cl Ir C18 C23 -36.1(6)
O1 S1 C24 F3 -65.9(7)
O3 S1 C24 F3 172.8(7)
O2 S1 C24 F3 53.3(7)
O1 S1 C24 F1 56.1(8)
O3 S1 C24 F1 -65.2(8)
O2 S1 C24 F1 175.4(7)
O1 S1 C24 F2 174.3(6)
O3 S1 C24 F2 53.1(7)
O2 S1 C24 F2 -66.4(7)
O4 S2 C25 F6 178.8(7)
O5 S2 C25 F6 59.4(8)
O6 S2 C25 F6 -60.9(8)
O4 S2 C25 F4 58.4(8)
O5 S2 C25 F4 -61.0(8)
O6 S2 C25 F4 178.7(7)
O4 S2 C25 F5 -61.1(7)
O5 S2 C25 F5 179.5(7)
O6 S2 C25 F5 59.2(7)
